data_1521851
loop_
_publ_author_name
'Rodriguez, E.'
'Alvarez, I.'
'Veiga, M.L.'
'Lopez, M.L.'
'Pico, C.'

_publ_section_title
;
 Structural, electronic and magnetic characterization of the perovskite La
 Ni1-x Tix O3 (0<x<1/2)
;
_journal_name_full 'Journal of Solid State Chemistry'
_journal_page_first 479
_journal_page_last 486
_journal_volume 148
_journal_year 1999
_chemical_formula_sum 'La Ni0.5 O3 Ti0.5'
_chemical_name_systematic 'La (Ni0.5 Ti0.5) O3'
_space_group_IT_number 62
_symmetry_space_group_name_Hall '-P 2c 2ab'
_symmetry_space_group_name_H-M 'P b n m'
_cell_angle_alpha 90
_cell_angle_beta 90
_cell_angle_gamma 90
_cell_formula_units_Z 4
_cell_length_a 5.517
_cell_length_b 5.551
_cell_length_c 7.856
_cell_volume 240.589
_citation_journal_id_ASTM JSSCBI
_cod_data_source_file Rodriguez_JSSCBI_1999_417.cif
_cod_data_source_block La1Ni0.5O3Ti0.5
_cod_original_sg_symbol_Hall '-P 2ac 2n (z,x,y)'
_cod_original_formula_sum 'La1 Ni0.5 O3 Ti0.5'
_cod_database_code 1521851

loop_
_symmetry_equiv_pos_as_xyz
x,y,z
x+1/2,-y+1/2,-z
-x+1/2,y+1/2,-z+1/2
-x,-y,z+1/2
-x,-y,-z
-x-1/2,y-1/2,z
x-1/2,-y-1/2,z-1/2
x,y,-z-1/2

loop_
_atom_site_label
_atom_site_type_symbol
_atom_site_fract_x
_atom_site_fract_y
_atom_site_fract_z
_atom_site_occupancy
_atom_site_U_iso_or_equiv
La1 La+3 -0.0048 0.0206 0.25 1 0.0
O1 O-2 0.281 0.249 0.036 1 0.0
O2 O-2 0.02 0.499 0.25 1 0.0
Ti1 Ti+4 0.5 0 0 0.5 0.0
Ni1 Ni+2 0.5 0 0 0.5 0.0
